data_4300299
loop_
_publ_author_name
'Sch\"afer, Sven'
'Moser, Carmen'
'Tirr\'ee, J\"urgen J.'
'Nieger, Martin'
'Pietschnig, Rudolf'

_publ_section_title
;
 Synthesis and Structures of cis- and trans-Bis(alkyneselenolato)platinum(II)
 Complexes
;
_journal_coden_ASTM INOCAJ
_journal_issue 8
_journal_name_full 'Inorganic Chemistry'
_journal_page_first 2798
_journal_page_last 2802
_journal_paper_doi 10.1021/ic048454a
_journal_volume 44
_journal_year 2005
_chemical_formula_moiety 'C48 H50 Fe P2 Pt Se2 - benzene'
_chemical_formula_sum 'C54 H56 Fe P2 Pt Se2'
_chemical_formula_weight 1175.79
_space_group_IT_number 14
_symmetry_cell_setting monoclinic
_symmetry_space_group_name_Hall '-P 2ybc'
_symmetry_space_group_name_H-M 'P 1 21/c 1'
_cell_angle_alpha 90.00
_cell_angle_beta 104.241(1)
_cell_angle_gamma 90.00
_cell_formula_units_Z 4
_cell_length_a 11.4545(1)
_cell_length_b 22.1938(2)
_cell_length_c 19.1997(2)
_cell_measurement_temperature 123(2)
_cell_volume 4730.93(8)
_diffrn_ambient_temperature 123(2)
_exptl_crystal_density_diffrn 1.651
_cod_duplicate_entry 4300836
_cod_original_sg_symbol_H-M 'P 21/c'
_cod_database_code 4300299

loop_
_symmetry_equiv_pos_as_xyz
'x, y, z'
'-x, y+1/2, -z+1/2'
'-x, -y, -z'
'x, -y-1/2, z-1/2'

loop_
_atom_site_label
_atom_site_type_symbol
_atom_site_fract_x
_atom_site_fract_y
_atom_site_fract_z
_atom_site_U_iso_or_equiv
_atom_site_adp_type
_atom_site_occupancy
_atom_site_symmetry_multiplicity
_atom_site_calc_flag
_atom_site_refinement_flags
_atom_site_disorder_assembly
_atom_site_disorder_group
Pt1 Pt 0.413773(15) 0.643416(7) 0.612788(9) 0.03007(7) Uani 1 1 d . . .
Se1 Se 0.23376(4) 0.58586(2) 0.62108(3) 0.04020(12) Uani 1 1 d . . .
Se2 Se 0.48663(5) 0.62145(3) 0.74183(3) 0.04796(14) Uani 1 1 d . . .
P1 P 0.32142(11) 0.65222(5) 0.49355(7) 0.0335(3) Uani 1 1 d . . .
P2 P 0.58461(11) 0.69674(5) 0.61248(7) 0.0344(3) Uani 1 1 d . . .
Fe1 Fe 0.46511(7) 0.77678(3) 0.46069(4) 0.04350(18) Uani 1 1 d . . .
C1 C 0.3182(5) 0.7274(2) 0.4575(3) 0.0402(11) Uani 1 1 d . . .
C2 C 0.3144(5) 0.7811(2) 0.4976(3) 0.0474(13) Uani 1 1 d . . .
H2 H 0.3112 0.7832 0.5465 0.057 Uiso 1 1 calc R . .
C3 C 0.3165(6) 0.8307(2) 0.4520(3) 0.0547(14) Uani 1 1 d . . .
H3 H 0.3155 0.8719 0.4654 0.066 Uiso 1 1 calc R . .
C4 C 0.3201(6) 0.8096(3) 0.3837(3) 0.0564(15) Uani 1 1 d . . .
H4 H 0.3223 0.8339 0.3433 0.068 Uiso 1 1 calc R . .
C5 C 0.3200(5) 0.7455(2) 0.3856(3) 0.0468(12) Uani 1 1 d . . .
H5 H 0.3210 0.7194 0.3465 0.056 Uiso 1 1 calc R . .
C6 C 0.6083(5) 0.7208(2) 0.4674(3) 0.0439(12) Uani 1 1 d . . .
H6 H 0.6049 0.6797 0.4530 0.053 Uiso 1 1 calc R . .
C7 C 0.6207(5) 0.7711(3) 0.4239(3) 0.0506(14) Uani 1 1 d . . .
H7 H 0.6275 0.7696 0.3756 0.061 Uiso 1 1 calc R . .
C8 C 0.6211(6) 0.8244(3) 0.4659(3) 0.0588(16) Uani 1 1 d . . .
H8 H 0.6263 0.8645 0.4498 0.071 Uiso 1 1 calc R . .
C9 C 0.6124(5) 0.8067(2) 0.5363(3) 0.0508(14) Uani 1 1 d . . .
H9 H 0.6135 0.8329 0.5756 0.061 Uiso 1 1 calc R . .
C10 C 0.6017(5) 0.7423(2) 0.5366(3) 0.0404(11) Uani 1 1 d . . .
C11 C 0.3884(4) 0.6040(2) 0.4377(3) 0.0370(10) Uani 1 1 d . . .
C12 C 0.4964(5) 0.5751(2) 0.4676(3) 0.0399(11) Uani 1 1 d . . .
H12 H 0.5333 0.5798 0.5174 0.048 Uiso 1 1 calc R . .
C13 C 0.5518(5) 0.5390(2) 0.4249(3) 0.0493(13) Uani 1 1 d . . .
H13 H 0.6263 0.5196 0.4455 0.059 Uiso 1 1 calc R . .
C14 C 0.4979(6) 0.5318(2) 0.3532(3) 0.0531(15) Uani 1 1 d . . .
H14 H 0.5354 0.5075 0.3242 0.064 Uiso 1 1 calc R . .
C15 C 0.3900(6) 0.5594(2) 0.3232(3) 0.0504(14) Uani 1 1 d . . .
H15 H 0.3530 0.5539 0.2736 0.060 Uiso 1 1 calc R . .
C16 C 0.3345(5) 0.5954(2) 0.3651(3) 0.0428(12) Uani 1 1 d . . .
H16 H 0.2596 0.6141 0.3441 0.051 Uiso 1 1 calc R . .
C17 C 0.1608(4) 0.6330(2) 0.4672(2) 0.0383(11) Uani 1 1 d . . .
C18 C 0.1239(5) 0.5728(2) 0.4518(3) 0.0455(12) Uani 1 1 d . . .
H18 H 0.1820 0.5422 0.4522 0.055 Uiso 1 1 calc R . .
C19 C 0.0025(5) 0.5586(3) 0.4359(3) 0.0549(15) Uani 1 1 d . . .
H19 H -0.0225 0.5179 0.4264 0.066 Uiso 1 1 calc R . .
C20 C -0.0817(5) 0.6029(3) 0.4339(3) 0.0603(17) Uani 1 1 d . . .
H20 H -0.1650 0.5930 0.4220 0.072 Uiso 1 1 calc R . .
C21 C -0.0463(6) 0.6613(3) 0.4488(3) 0.0631(17) Uani 1 1 d . . .
H21 H -0.1053 0.6916 0.4477 0.076 Uiso 1 1 calc R . .
C22 C 0.0752(5) 0.6768(3) 0.4656(3) 0.0487(13) Uani 1 1 d . . .
H22 H 0.0988 0.7175 0.4758 0.058 Uiso 1 1 calc R . .
C23 C 0.7197(4) 0.6500(2) 0.6258(3) 0.0401(11) Uani 1 1 d . . .
C24 C 0.8256(5) 0.6734(2) 0.6124(3) 0.0454(12) Uani 1 1 d . . .
H24 H 0.8263 0.7132 0.5943 0.055 Uiso 1 1 calc R . .
C25 C 0.9288(5) 0.6390(3) 0.6253(3) 0.0538(15) Uani 1 1 d . . .
H25 H 1.0006 0.6554 0.6167 0.065 Uiso 1 1 calc R . .
C26 C 0.9281(5) 0.5815(3) 0.6505(4) 0.0588(15) Uani 1 1 d . . .
H26 H 1.0003 0.5585 0.6613 0.071 Uiso 1 1 calc R . .
C27 C 0.8224(5) 0.5566(3) 0.6603(4) 0.0574(15) Uani 1 1 d . . .
H27 H 0.8210 0.5159 0.6755 0.069 Uiso 1 1 calc R . .
C28 C 0.7196(5) 0.5910(2) 0.6481(3) 0.0471(13) Uani 1 1 d . . .
H28 H 0.6473 0.5738 0.6550 0.057 Uiso 1 1 calc R . .
C29 C 0.6107(4) 0.7544(2) 0.6822(2) 0.0373(10) Uani 1 1 d . . .
C30 C 0.5124(5) 0.7778(2) 0.7031(3) 0.0390(11) Uani 1 1 d . . .
H30 H 0.4343 0.7620 0.6829 0.047 Uiso 1 1 calc R . .
C31 C 0.5263(5) 0.8237(2) 0.7531(3) 0.0482(13) Uani 1 1 d . . .
H31 H 0.4580 0.8395 0.7666 0.058 Uiso 1 1 calc R . .
C32 C 0.6401(6) 0.8467(2) 0.7836(3) 0.0512(14) Uani 1 1 d . . .
H32 H 0.6501 0.8777 0.8187 0.061 Uiso 1 1 calc R . .
C33 C 0.7382(5) 0.8244(3) 0.7626(3) 0.0529(14) Uani 1 1 d . . .
H33 H 0.8159 0.8407 0.7829 0.064 Uiso 1 1 calc R . .
C34 C 0.7253(5) 0.7781(3) 0.7120(3) 0.0520(14) Uani 1 1 d . . .
H34 H 0.7935 0.7629 0.6979 0.062 Uiso 1 1 calc R . .
C35 C 0.2542(5) 0.5551(3) 0.7118(3) 0.0585(15) Uani 1 1 d D . .
C36 C 0.2503(7) 0.5321(5) 0.7676(4) 0.099(3) Uani 1 1 d D . .
C37 C 0.2496(10) 0.5029(7) 0.8367(5) 0.158(6) Uani 1 1 d D . .
H37A H 0.2336 0.5344 0.8697 0.190 Uiso 1 1 calc R . .
H37B H 0.1812 0.4743 0.8280 0.190 Uiso 1 1 calc R . .
C38 C 0.3528(13) 0.4719(8) 0.8718(8) 0.269(13) Uani 1 1 d D . .
H38A H 0.3454 0.4641 0.9213 0.323 Uiso 1 1 calc R . .
H38B H 0.3501 0.4322 0.8480 0.323 Uiso 1 1 calc R . .
C39 C 0.4647(11) 0.4947(8) 0.8776(8) 0.237(12) Uani 1 1 d D . .
H39A H 0.4682 0.5091 0.8293 0.284 Uiso 1 1 calc R . .
H39B H 0.4734 0.5305 0.9091 0.284 Uiso 1 1 calc R . .
C40 C 0.5614(14) 0.4597(8) 0.9023(9) 0.227(10) Uani 1 1 d D . .
H40A H 0.5472 0.4221 0.8737 0.273 Uiso 1 1 calc R . .
H40B H 0.5602 0.4484 0.9520 0.273 Uiso 1 1 calc R . .
C41 C 0.6790(13) 0.4773(8) 0.9048(8) 0.194(8) Uani 1 1 d D . .
H41A H 0.7355 0.4494 0.9354 0.291 Uiso 1 1 calc R . .
H41B H 0.6926 0.5182 0.9246 0.291 Uiso 1 1 calc R . .
H41C H 0.6916 0.4768 0.8561 0.291 Uiso 1 1 calc R . .
C42 C 0.6428(6) 0.6432(3) 0.7777(4) 0.0622(16) Uani 1 1 d D . .
C43 C 0.7470(6) 0.6544(4) 0.8048(5) 0.084(2) Uani 1 1 d D B .
C44 C 0.8736(9) 0.6732(6) 0.8367(7) 0.140(4) Uiso 1 1 d D . .
H44A H 0.9026 0.6960 0.7999 0.168 Uiso 0.50 1 calc PR A 1
H44B H 0.8741 0.7011 0.8770 0.168 Uiso 0.50 1 calc PR A 1
H44C H 0.8862 0.7122 0.8147 0.168 Uiso 0.50 1 calc PR A 2
H44D H 0.8815 0.6808 0.8884 0.168 Uiso 0.50 1 calc PR A 2
C45 C 0.955(2) 0.6265(11) 0.8622(13) 0.158(7) Uiso 0.50 1 d PD B 1
H45A H 0.9146 0.5879 0.8456 0.190 Uiso 0.50 1 calc PR B 1
H45B H 1.0229 0.6306 0.8387 0.190 Uiso 0.50 1 calc PR B 1
C46 C 1.004(3) 0.622(2) 0.9345(13) 0.36(3) Uiso 0.50 1 d PD B 1
H46A H 1.0231 0.5792 0.9466 0.438 Uiso 0.50 1 calc PR B 1
H46B H 1.0801 0.6450 0.9470 0.438 Uiso 0.50 1 calc PR B 1
C47 C 0.930(3) 0.6426(14) 0.9755(16) 0.186(10) Uiso 0.50 1 d PD B 1
H47A H 0.8479 0.6450 0.9441 0.223 Uiso 0.50 1 calc PR B 1
H47B H 0.9557 0.6844 0.9900 0.223 Uiso 0.50 1 calc PR B 1
C48 C 0.923(6) 0.611(3) 1.038(2) 0.41(3) Uiso 0.50 1 d PD B 1
H48A H 0.8745 0.6344 1.0637 0.620 Uiso 0.50 1 calc PR B 1
H48B H 1.0045 0.6058 1.0687 0.620 Uiso 0.50 1 calc PR B 1
H48C H 0.8862 0.5718 1.0245 0.620 Uiso 0.50 1 calc PR B 1
C45' C 0.968(2) 0.6353(11) 0.8310(16) 0.158(7) Uiso 0.50 1 d PD B 2
H45C H 0.9620 0.6288 0.7793 0.190 Uiso 0.50 1 calc PR B 2
H45D H 1.0441 0.6568 0.8512 0.190 Uiso 0.50 1 calc PR B 2
C46' C 0.975(5) 0.5798(12) 0.863(2) 0.36(3) Uiso 0.50 1 d PD B 2
H46C H 1.0595 0.5650 0.8741 0.438 Uiso 0.50 1 calc PR B 2
H46D H 0.9237 0.5505 0.8308 0.438 Uiso 0.50 1 calc PR B 2
C47' C 0.938(3) 0.5851(14) 0.9259(16) 0.186(10) Uiso 0.50 1 d PD B 2
H47C H 1.0093 0.5808 0.9670 0.223 Uiso 0.50 1 calc PR B 2
H47D H 0.8827 0.5514 0.9283 0.223 Uiso 0.50 1 calc PR B 2
C48' C 0.880(7) 0.640(2) 0.934(3) 0.41(3) Uiso 0.50 1 d PD B 2
H48D H 0.8602 0.6402 0.9806 0.620 Uiso 0.50 1 calc PR B 2
H48E H 0.8056 0.6429 0.8955 0.620 Uiso 0.50 1 calc PR B 2
H48F H 0.9331 0.6734 0.9305 0.620 Uiso 0.50 1 calc PR B 2
C1S C 0.1094(7) 0.7456(3) 0.2249(5) 0.133(3) Uani 1 1 d GU . .
H1S H 0.1088 0.7869 0.2377 0.160 Uiso 1 1 calc R . .
C2S C 0.1614(7) 0.7278(4) 0.1700(5) 0.143(3) Uani 1 1 d GU . .
H2S H 0.1965 0.7571 0.1452 0.171 Uiso 1 1 calc R . .
C3S C 0.1622(8) 0.6674(4) 0.1513(4) 0.162(4) Uani 1 1 d GU . .
H3S H 0.1978 0.6552 0.1138 0.194 Uiso 1 1 calc R . .
C4S C 0.1109(8) 0.6246(3) 0.1876(5) 0.167(4) Uani 1 1 d GU . .
H4S H 0.1115 0.5833 0.1749 0.200 Uiso 1 1 calc R . .
C5S C 0.0589(7) 0.6423(4) 0.2425(5) 0.151(4) Uani 1 1 d GU . .
H5S H 0.0238 0.6131 0.2673 0.182 Uiso 1 1 calc R . .
C6S C 0.0581(7) 0.7028(5) 0.2612(4) 0.145(4) Uani 1 1 d GU . .
H6S H 0.0225 0.7149 0.2987 0.174 Uiso 1 1 calc R . .

loop_
_atom_site_aniso_label
_atom_site_aniso_U_11
_atom_site_aniso_U_22
_atom_site_aniso_U_33
_atom_site_aniso_U_23
_atom_site_aniso_U_13
_atom_site_aniso_U_12
Pt1 0.02978(10) 0.02771(10) 0.03763(11) -0.00335(7) 0.01768(7) -0.00130(7)
Se1 0.0321(3) 0.0453(3) 0.0475(3) 0.0052(2) 0.0181(2) -0.0022(2)
Se2 0.0487(3) 0.0543(3) 0.0457(3) -0.0054(2) 0.0208(2) -0.0024(2)
P1 0.0342(6) 0.0313(6) 0.0400(6) -0.0006(5) 0.0185(5) -0.0022(5)
P2 0.0332(6) 0.0313(6) 0.0453(6) -0.0099(5) 0.0224(5) -0.0055(5)
Fe1 0.0581(5) 0.0301(4) 0.0512(4) -0.0014(3) 0.0305(4) -0.0066(3)
C1 0.043(3) 0.032(2) 0.050(3) 0.005(2) 0.021(2) 0.001(2)
C2 0.057(3) 0.037(3) 0.056(3) 0.001(2) 0.030(3) 0.004(2)
C3 0.075(4) 0.032(3) 0.066(4) 0.007(2) 0.034(3) 0.008(3)
C4 0.064(4) 0.043(3) 0.068(4) 0.016(3) 0.026(3) 0.002(3)
C5 0.055(3) 0.041(3) 0.050(3) 0.003(2) 0.022(2) -0.005(2)
C6 0.047(3) 0.041(3) 0.053(3) -0.011(2) 0.028(2) -0.012(2)
C7 0.054(3) 0.054(3) 0.053(3) -0.004(3) 0.031(3) -0.015(3)
C8 0.072(4) 0.043(3) 0.072(4) -0.005(3) 0.037(3) -0.025(3)
C9 0.066(4) 0.037(3) 0.060(3) -0.010(2) 0.036(3) -0.018(3)
C10 0.044(3) 0.037(3) 0.048(3) -0.008(2) 0.027(2) -0.013(2)
C11 0.043(3) 0.027(2) 0.048(3) -0.0025(19) 0.025(2) -0.007(2)
C12 0.044(3) 0.031(2) 0.053(3) -0.005(2) 0.027(2) -0.007(2)
C13 0.060(3) 0.032(3) 0.069(4) -0.002(2) 0.042(3) 0.002(2)
C14 0.078(4) 0.032(3) 0.066(4) -0.005(2) 0.048(3) -0.009(3)
C15 0.077(4) 0.040(3) 0.045(3) -0.010(2) 0.034(3) -0.022(3)
C16 0.052(3) 0.034(3) 0.048(3) -0.001(2) 0.023(2) -0.013(2)
C17 0.035(3) 0.049(3) 0.033(2) 0.005(2) 0.012(2) -0.003(2)
C18 0.045(3) 0.049(3) 0.045(3) 0.001(2) 0.014(2) -0.011(2)
C19 0.048(3) 0.075(4) 0.042(3) 0.004(3) 0.013(2) -0.022(3)
C20 0.037(3) 0.097(5) 0.044(3) 0.019(3) 0.004(2) -0.019(3)
C21 0.042(3) 0.090(5) 0.060(4) 0.027(3) 0.017(3) 0.012(3)
C22 0.046(3) 0.054(3) 0.051(3) 0.013(2) 0.021(2) 0.004(3)
C23 0.034(3) 0.037(3) 0.055(3) -0.017(2) 0.023(2) -0.007(2)
C24 0.041(3) 0.045(3) 0.059(3) -0.016(2) 0.027(2) -0.009(2)
C25 0.038(3) 0.057(4) 0.074(4) -0.020(3) 0.029(3) -0.011(2)
C26 0.031(3) 0.059(4) 0.089(4) -0.016(3) 0.019(3) 0.002(3)
C27 0.040(3) 0.041(3) 0.092(4) -0.001(3) 0.020(3) -0.005(2)
C28 0.030(3) 0.043(3) 0.072(4) -0.013(3) 0.021(2) -0.006(2)
C29 0.042(3) 0.035(2) 0.040(2) -0.007(2) 0.022(2) -0.003(2)
C30 0.043(3) 0.035(2) 0.044(3) -0.004(2) 0.021(2) -0.001(2)
C31 0.062(4) 0.038(3) 0.053(3) -0.007(2) 0.031(3) 0.006(3)
C32 0.072(4) 0.037(3) 0.048(3) -0.015(2) 0.021(3) -0.005(3)
C33 0.052(3) 0.051(3) 0.059(3) -0.021(3) 0.021(3) -0.015(3)
C34 0.044(3) 0.055(3) 0.064(3) -0.024(3) 0.026(3) -0.010(3)
C35 0.052(3) 0.074(4) 0.058(3) 0.013(3) 0.029(3) -0.011(3)
C36 0.078(5) 0.140(8) 0.078(5) 0.043(5) 0.020(4) -0.027(5)
C37 0.115(9) 0.260(16) 0.108(8) 0.085(9) 0.043(6) -0.036(9)
C38 0.27(2) 0.33(3) 0.150(13) 0.166(16) -0.046(14) -0.11(2)
C39 0.187(16) 0.31(2) 0.168(13) 0.165(15) -0.046(11) -0.120(16)
C40 0.25(2) 0.28(2) 0.189(16) 0.135(16) 0.129(17) 0.10(2)
C41 0.139(13) 0.27(2) 0.170(13) 0.043(13) 0.024(10) -0.056(14)
C42 0.052(4) 0.068(4) 0.067(4) -0.004(3) 0.015(3) -0.003(3)
C43 0.060(5) 0.090(6) 0.100(6) 0.002(4) 0.017(4) -0.012(4)
C1S 0.103(6) 0.166(8) 0.131(7) 0.048(6) 0.032(5) 0.053(6)
C2S 0.120(6) 0.150(8) 0.181(8) 0.037(7) 0.080(6) 0.027(6)
C3S 0.168(7) 0.168(8) 0.181(8) 0.031(7) 0.103(6) 0.032(8)
C4S 0.153(8) 0.179(8) 0.188(8) 0.038(7) 0.079(7) 0.014(7)
C5S 0.115(7) 0.184(9) 0.169(8) 0.056(7) 0.060(6) 0.025(7)
C6S 0.103(6) 0.179(8) 0.154(7) 0.052(7) 0.033(6) 0.043(7)

loop_
_geom_bond_atom_site_label_1
_geom_bond_atom_site_label_2
_geom_bond_distance
_geom_bond_site_symmetry_2
_geom_bond_publ_flag
Pt1 P1 2.2819(13) . ?
Pt1 P2 2.2882(12) . ?
Pt1 Se2 2.4608(6) . ?
Pt1 Se1 2.4639(5) . ?
Se1 C35 1.831(5) . ?
Se2 C42 1.817(6) . ?
P1 C1 1.803(5) . ?
P1 C11 1.814(5) . ?
P1 C17 1.834(5) . ?
P2 C29 1.823(5) . ?
P2 C10 1.824(5) . ?
P2 C23 1.827(5) . ?
Fe1 C1 1.997(5) . ?
Fe1 C10 2.008(6) . ?
Fe1 C2 2.023(5) . ?
Fe1 C5 2.036(6) . ?
Fe1 C6 2.036(5) . ?
Fe1 C9 2.047(6) . ?
Fe1 C3 2.054(6) . ?
Fe1 C8 2.057(6) . ?
Fe1 C4 2.065(6) . ?
Fe1 C7 2.076(5) . ?
Fe1 Cp1 1.637(3) . ?
Fe1 Cp2 1.642(3) . ?
C1 C2 1.426(7) . ?
C1 C5 1.443(7) . ?
C2 C3 1.409(7) . ?
C2 H2 0.9500 . ?
C3 C4 1.402(8) . ?
C3 H3 0.9500 . ?
C4 C5 1.423(8) . ?
C4 H4 0.9500 . ?
C5 H5 0.9500 . ?
C6 C7 1.424(7) . ?
C6 C10 1.430(7) . ?
C6 H6 0.9500 . ?
C7 C8 1.430(8) . ?
C7 H7 0.9500 . ?
C8 C9 1.434(8) . ?
C8 H8 0.9500 . ?
C9 C10 1.436(7) . ?
C9 H9 0.9500 . ?
C11 C12 1.386(7) . ?
C11 C16 1.391(7) . ?
C12 C13 1.406(7) . ?
C12 H12 0.9500 . ?
C13 C14 1.372(8) . ?
C13 H13 0.9500 . ?
C14 C15 1.373(8) . ?
C14 H14 0.9500 . ?
C15 C16 1.394(7) . ?
C15 H15 0.9500 . ?
C16 H16 0.9500 . ?
C17 C22 1.377(7) . ?
C17 C18 1.410(7) . ?
C18 C19 1.385(7) . ?
C18 H18 0.9500 . ?
C19 C20 1.371(9) . ?
C19 H19 0.9500 . ?
C20 C21 1.367(10) . ?
C20 H20 0.9500 . ?
C21 C22 1.392(8) . ?
C21 H21 0.9500 . ?
C22 H22 0.9500 . ?
C23 C28 1.379(7) . ?
C23 C24 1.401(7) . ?
C24 C25 1.377(8) . ?
C24 H24 0.9500 . ?
C25 C26 1.366(8) . ?
C25 H25 0.9500 . ?
C26 C27 1.386(8) . ?
C26 H26 0.9500 . ?
C27 C28 1.373(8) . ?
C27 H27 0.9500 . ?
C28 H28 0.9500 . ?
C29 C30 1.386(6) . ?
C29 C34 1.399(7) . ?
C30 C31 1.381(7) . ?
C30 H30 0.9500 . ?
C31 C32 1.388(8) . ?
C31 H31 0.9500 . ?
C32 C33 1.376(8) . ?
C32 H32 0.9500 . ?
C33 C34 1.396(7) . ?
C33 H33 0.9500 . ?
C34 H34 0.9500 . ?
C35 C36 1.199(7) . ?
C36 C37 1.477(9) . ?
C37 C38 1.390(11) . ?
C37 H37A 0.9900 . ?
C37 H37B 0.9900 . ?
C38 C39 1.357(12) . ?
C38 H38A 0.9900 . ?
C38 H38B 0.9900 . ?
C39 C40 1.340(12) . ?
C39 H39A 0.9900 . ?
C39 H39B 0.9900 . ?
C40 C41 1.392(11) . ?
C40 H40A 0.9900 . ?
C40 H40B 0.9900 . ?
C41 H41A 0.9800 . ?
C41 H41B 0.9800 . ?
C41 H41C 0.9800 . ?
C42 C43 1.205(8) . ?
C43 C44 1.489(10) . ?
C44 C45' 1.391(12) . ?
C44 C45 1.402(12) . ?
C44 C48' 1.99(5) . ?
C44 H44A 0.9900 . ?
C44 H44B 0.9900 . ?
C44 H44C 0.9900 . ?
C44 H44D 0.9900 . ?
C45 C46 1.366(13) . ?
C45 H45A 0.9900 . ?
C45 H45B 0.9900 . ?
C46 C47 1.362(13) . ?
C46 H46A 0.9900 . ?
C46 H46B 0.9900 . ?
C47 C48 1.404(12) . ?
C47 H47A 0.9900 . ?
C47 H47B 0.9900 . ?
C48 H48A 0.9800 . ?
C48 H48B 0.9800 . ?
C48 H48C 0.9800 . ?
C45' C46' 1.372(13) . ?
C45' H45C 0.9900 . ?
C45' H45D 0.9900 . ?
C46' C47' 1.375(13) . ?
C46' H46C 0.9900 . ?
C46' H46D 0.9900 . ?
C47' C48' 1.405(12) . ?
C47' H47C 0.9900 . ?
C47' H47D 0.9900 . ?
C48' H48D 0.9800 . ?
C48' H48E 0.9800 . ?
C48' H48F 0.9800 . ?
C1S C2S 1.3900 . ?
C1S C6S 1.3900 . ?
C1S H1S 0.9500 . ?
C2S C3S 1.3900 . ?
C2S H2S 0.9500 . ?
C3S C4S 1.3900 . ?
C3S H3S 0.9500 . ?
C4S C5S 1.3900 . ?
C4S H4S 0.9500 . ?
C5S C6S 1.3900 . ?
C5S H5S 0.9500 . ?
C6S H6S 0.9500 . ?
